data_7056284
loop_
_publ_author_name
'GAUR, PINKI'
'Bhaskar Yamjala, Kanka Durga'
'Banerjee, Shaibal'

_publ_section_title
;
 Efficient Synthetic route to Aromatic Secondary Amines via Pd/RuPhos/TBAB
 Catalyzed Cross Coupling
;
_journal_name_full 'New J. Chem.'
_journal_paper_doi 10.1039/C7NJ01095H
_journal_year 2017
_chemical_formula_moiety 'C13 H7 F3 N4 O6'
_chemical_formula_sum 'C13 H7 F3 N4 O6'
_chemical_formula_weight 372.22
_space_group_crystal_system triclinic
_space_group_IT_number 2
_space_group_name_Hall '-P 1'
_space_group_name_H-M_alt 'P -1'
_symmetry_space_group_name_Hall '-P 1'
_symmetry_space_group_name_H-M 'P -1'
_atom_sites_solution_primary direct
_audit_creation_date 2017-01-25
_audit_creation_method
;
  Olex2 1.2-ac2
  (compiled Nov  7 2012 10:34:12, GUI svn.r4372)
;
_audit_update_record
;
2017-02-06 deposited with the CCDC.
2017-06-05 downloaded from the CCDC.
;
_cell_angle_alpha 76.477(3)
_cell_angle_beta 82.582(3)
_cell_angle_gamma 70.713(3)
_cell_formula_units_Z 2
_cell_length_a 8.0718(6)
_cell_length_b 8.2115(7)
_cell_length_c 11.4425(9)
_cell_measurement_reflns_used 6862
_cell_measurement_temperature 100(2)
_cell_measurement_theta_max 29.60
_cell_measurement_theta_min 2.68
_cell_volume 694.90(10)
_computing_molecular_graphics
;
O. V. Dolomanov, L. J. Bourhis, R. J. Gildea, J. A. K. Howard and H. Puschmann,
OLEX2: a complete structure solution, refinement and analysis program.
J. Appl. Cryst. (2009). 42, 339-341.
;
_computing_publication_material
;
O. V. Dolomanov, L. J. Bourhis, R. J. Gildea, J. A. K. Howard and H. Puschmann,
OLEX2: a complete structure solution, refinement and analysis program.
J. Appl. Cryst. (2009). 42, 339-341.
;
_computing_structure_refinement
;
olex2.refine (L.J. Bourhis, O.V. Dolomanov, R.J. Gildea, J.A.K. Howard,
H. Puschmann, in preparation, 2011)
;
_computing_structure_solution
;
SHELXS, G.M. Sheldrick, Acta Cryst.
(2008). A64, 112-122
;
_diffrn_ambient_temperature 100
_diffrn_measured_fraction_theta_full 0.9863
_diffrn_measured_fraction_theta_max 0.9866
_diffrn_measurement_device_type 'Bruker APEX-II CCD'
_diffrn_measurement_method '\f and \w scans'
_diffrn_radiation_type 'Mo K\a'
_diffrn_radiation_wavelength 0.71073
_diffrn_reflns_av_R_equivalents 0.0717
_diffrn_reflns_av_unetI/netI 0.0483
_diffrn_reflns_limit_h_max 10
_diffrn_reflns_limit_h_min -10
_diffrn_reflns_limit_k_max 11
_diffrn_reflns_limit_k_min -11
_diffrn_reflns_limit_l_max 15
_diffrn_reflns_limit_l_min -15
_diffrn_reflns_number 21047
_diffrn_reflns_theta_full 28.6973
_diffrn_reflns_theta_max 28.70
_diffrn_reflns_theta_min 2.68
_diffrn_standards_number 0
_exptl_absorpt_coefficient_mu 0.167
_exptl_absorpt_correction_T_max 0.7459
_exptl_absorpt_correction_T_min 0.6739
_exptl_absorpt_correction_type multi-scan
_exptl_absorpt_process_details
;
? was used for absorption correction.
wR2(int) was 0.1325 before and 0.0628 after correction.
The Ratio of minimum to maximum transmission is 0.9035.
The \l/2 correction factor is 0.00150.
;
_exptl_crystal_density_diffrn 1.7788
_exptl_crystal_description block
_exptl_crystal_F_000 376.3130
_exptl_crystal_size_max 0.2
_exptl_crystal_size_mid 0.2
_exptl_crystal_size_min 0.1
_refine_diff_density_max 0.5047
_refine_diff_density_min -0.5785
_refine_diff_density_rms 0.1318
_refine_ls_d_res_high 0.7401
_refine_ls_d_res_low 7.6066
_refine_ls_goodness_of_fit_ref 0.9722
_refine_ls_hydrogen_treatment refxyz
_refine_ls_matrix_type full
_refine_ls_number_constraints 7
_refine_ls_number_parameters 255
_refine_ls_number_reflns 3529
_refine_ls_number_restraints 0
_refine_ls_restrained_S_all 0.9722
_refine_ls_R_factor_all 0.0756
_refine_ls_R_factor_gt 0.0447
_refine_ls_shift/su_max 0.0004
_refine_ls_shift/su_mean 0.0000
_refine_ls_structure_factor_coef Fsqd
_refine_ls_weighting_details 'w=1/[\s^2^(Fo^2^)+(0.1P)^2^] where P=(Fo^2^+2Fc^2^)/3'
_refine_ls_weighting_scheme calc
_refine_ls_wR_factor_ref 0.1423
_reflns_Friedel_coverage 0.0
_reflns_limit_h_max 10
_reflns_limit_h_min -10
_reflns_limit_k_max 11
_reflns_limit_k_min -10
_reflns_limit_l_max 15
_reflns_limit_l_min 0
_reflns_number_gt 2603
_reflns_number_total 3529
_reflns_threshold_expression I>=2u(I)
_cod_data_source_file c7nj01095h2.cif
_cod_data_source_block t1_a
_cod_original_cell_volume 694.9(1)
_cod_database_code 7056284
_olex2_refinement_description
;
1. Fixed Uiso
 At 1.2 times of:
  H00O of C00O, H00N of C00N, H00M of C00M, H00L of C00L, H00I of C00I, H00A
  of N00A, H00E of C00E
;

loop_
_space_group_symop_id
_space_group_symop_operation_xyz
1 x,y,z
2 -x,-y,-z

loop_
_atom_site_label
_atom_site_type_symbol
_atom_site_fract_x
_atom_site_fract_y
_atom_site_fract_z
_atom_site_U_iso_or_equiv
_atom_site_adp_type
_atom_site_occupancy
_atom_site_refinement_flags_posn
F001 F 0.91310(15) 0.75898(15) -0.13057(9) 0.0195(3) Uani 1.000000 .
F002 F 1.07266(14) 0.71742(16) 0.01606(10) 0.0219(3) Uani 1.000000 .
F003 F 0.86071(16) 0.95951(15) -0.02495(10) 0.0211(3) Uani 1.000000 .
O006 O 0.57519(17) 0.94905(17) -0.12194(12) 0.0171(3) Uani 1.000000 .
O009 O 0.42156(19) 0.7706(2) -0.10310(13) 0.0224(3) Uani 1.000000 .
N00A N 0.8215(2) 0.4066(2) 0.36832(14) 0.0126(3) Uani 1.000000 .
H00A H 0.873(3) 0.447(3) 0.407(2) 0.0152(4) Uiso 1.000000 R
N00B N 0.87816(19) 0.2529(2) 0.62496(13) 0.0110(3) Uani 1.000000 .
N00C N 0.5332(2) 0.8188(2) -0.06953(14) 0.0131(3) Uani 1.000000 .
N00D N 0.69748(19) -0.2377(2) 0.57974(14) 0.0126(3) Uani 1.000000 .
C00E C 0.8505(2) 0.5994(2) 0.17706(16) 0.0117(4) Uani 1.000000 .
H00E H 0.963(3) 0.582(3) 0.1984(19) 0.0140(4) Uiso 1.000000 R
C00F C 0.7856(2) 0.7012(2) 0.06790(16) 0.0111(4) Uani 1.000000 .
C00G C 0.7308(2) -0.0708(2) 0.52679(17) 0.0116(4) Uani 1.000000 .
C00H C 0.8159(2) 0.1723(2) 0.54620(16) 0.0101(4) Uani 1.000000 .
C00I C 0.7159(2) -0.0052(2) 0.40289(17) 0.0119(4) Uani 1.000000 .
H00I H 0.693(3) -0.072(3) 0.354(2) 0.0143(4) Uiso 1.000000 R
C00J C 0.7490(2) 0.5122(2) 0.25966(16) 0.0113(4) Uani 1.000000 .
C00K C 0.7953(2) 0.2495(2) 0.42162(16) 0.0101(4) Uani 1.000000 .
C00L C 0.5126(2) 0.6305(2) 0.12552(17) 0.0127(4) Uani 1.000000 .
H00L H 0.397(3) 0.644(3) 0.107(2) 0.0152(5) Uiso 1.000000 R
C00M C 0.5773(2) 0.5321(2) 0.23489(17) 0.0134(4) Uani 1.000000 .
H00M H 0.505(3) 0.479(3) 0.292(2) 0.0161(5) Uiso 1.000000 R
C00N C 0.7811(2) 0.0153(2) 0.59878(17) 0.0117(4) Uani 1.000000 .
H00N H 0.793(3) -0.028(3) 0.679(2) 0.0140(4) Uiso 1.000000 R
C00O C 0.7479(2) 0.1514(2) 0.35277(16) 0.0121(4) Uani 1.000000 .
H00O H 0.740(3) 0.198(3) 0.267(2) 0.0145(4) Uiso 1.000000 R
C00P C 0.6156(2) 0.7140(2) 0.04265(16) 0.0114(4) Uani 1.000000 .
C00Q C 0.9067(2) 0.7859(3) -0.01808(16) 0.0147(4) Uani 1.000000 .
O1 O 0.63999(17) -0.30519(18) 0.51531(13) 0.0172(3) Uani 1.000000 .
O2 O 0.72726(19) -0.30295(18) 0.68622(12) 0.0195(3) Uani 1.000000 .
O3 O 0.95673(17) 0.36145(17) 0.57796(12) 0.0144(3) Uani 1.000000 .
O4 O 0.85562(19) 0.20762(19) 0.73422(12) 0.0205(3) Uani 1.000000 .

loop_
_atom_site_aniso_label
_atom_site_aniso_U_11
_atom_site_aniso_U_22
_atom_site_aniso_U_33
_atom_site_aniso_U_12
_atom_site_aniso_U_13
_atom_site_aniso_U_23
F001 0.0227(6) 0.0234(6) 0.0100(5) -0.0058(5) 0.0016(4) -0.0018(5)
F002 0.0157(6) 0.0283(7) 0.0213(6) -0.0120(5) -0.0028(5) 0.0043(5)
F003 0.0299(7) 0.0142(6) 0.0221(6) -0.0140(5) -0.0029(5) 0.0020(5)
O006 0.0241(7) 0.0112(7) 0.0127(7) -0.0041(6) -0.0012(5) 0.0024(5)
O009 0.0248(8) 0.0273(8) 0.0182(7) -0.0107(6) -0.0096(6) -0.0025(6)
N00A 0.0178(8) 0.0111(8) 0.0104(7) -0.0065(6) -0.0050(6) 0.0005(6)
N00B 0.0119(7) 0.0105(7) 0.0099(7) -0.0036(6) -0.0001(6) -0.0010(6)
N00C 0.0157(8) 0.0114(8) 0.0113(7) -0.0012(6) -0.0032(6) -0.0034(6)
N00D 0.0104(7) 0.0113(8) 0.0162(8) -0.0040(6) 0.0011(6) -0.0027(6)
C00E 0.0127(9) 0.0114(9) 0.0127(9) -0.0047(7) -0.0028(7) -0.0034(7)
C00F 0.0148(8) 0.0086(8) 0.0117(8) -0.0058(7) 0.0007(7) -0.0033(7)
C00G 0.0097(8) 0.0079(8) 0.0164(9) -0.0026(7) -0.0001(7) -0.0011(7)
C00H 0.0096(8) 0.0115(9) 0.0108(8) -0.0039(7) -0.0010(7) -0.0038(7)
C00I 0.0096(8) 0.0117(9) 0.0154(9) -0.0034(7) -0.0023(7) -0.0036(7)
C00J 0.0163(9) 0.0067(8) 0.0105(8) -0.0034(7) -0.0026(7) -0.0006(7)
C00K 0.0083(8) 0.0095(8) 0.0101(8) -0.0007(7) -0.0019(6) 0.0005(7)
C00L 0.0126(9) 0.0112(9) 0.0151(9) -0.0037(7) -0.0042(7) -0.0024(7)
C00M 0.0123(9) 0.0107(9) 0.0162(9) -0.0048(7) 0.0003(7) 0.0004(7)
C00N 0.0107(8) 0.0121(9) 0.0108(8) -0.0027(7) -0.0002(7) -0.0010(7)
C00O 0.0132(9) 0.0133(9) 0.0086(8) -0.0033(7) -0.0025(7) -0.0005(7)
C00P 0.0163(9) 0.0068(8) 0.0107(8) -0.0020(7) -0.0041(7) -0.0013(7)
C00Q 0.0161(9) 0.0153(9) 0.0117(9) -0.0055(8) -0.0018(7) 0.0006(7)
O1 0.0167(7) 0.0160(7) 0.0232(7) -0.0083(6) -0.0010(6) -0.0074(6)
O2 0.0275(8) 0.0166(7) 0.0144(7) -0.0106(6) -0.0008(6) 0.0021(6)
O3 0.0189(7) 0.0123(7) 0.0141(6) -0.0085(5) -0.0040(5) 0.0005(5)
O4 0.0320(8) 0.0268(8) 0.0082(6) -0.0178(7) 0.0011(6) -0.0025(6)

loop_
_atom_type_symbol
_atom_type_scat_dispersion_real
_atom_type_scat_dispersion_imag
_atom_type_scat_source
_atom_type_scat_dispersion_source
H 0.00000 0.00000 'International Tables Volume C Table 6.1.1.4 (pp. 500-502)' 'Henke, Gullikson and Davis, At. Data and Nucl. Data Tables, 1993, 54, 2'
C 0.00347 0.00161 'International Tables Volume C Table 6.1.1.4 (pp. 500-502)' 'Henke, Gullikson and Davis, At. Data and Nucl. Data Tables, 1993, 54, 2'
F 0.01794 0.01033 'International Tables Volume C Table 6.1.1.4 (pp. 500-502)' 'Henke, Gullikson and Davis, At. Data and Nucl. Data Tables, 1993, 54, 2'
O 0.01158 0.00611 'International Tables Volume C Table 6.1.1.4 (pp. 500-502)' 'Henke, Gullikson and Davis, At. Data and Nucl. Data Tables, 1993, 54, 2'
N 0.00653 0.00323 'International Tables Volume C Table 6.1.1.4 (pp. 500-502)' 'Henke, Gullikson and Davis, At. Data and Nucl. Data Tables, 1993, 54, 2'

loop_
_geom_angle_atom_site_label_1
_geom_angle_atom_site_label_2
_geom_angle_atom_site_label_3
_geom_angle
C00J N00A H00A 118.5(16)
C00K N00A H00A 116.9(16)
C00K N00A C00J 124.07(16)
O3 N00B C00H 118.14(14)
O4 N00B C00H 118.90(15)
O4 N00B O3 122.92(15)
O009 N00C O006 124.20(16)
C00P N00C O006 119.24(15)
C00P N00C O009 116.54(15)
O1 N00D C00G 118.01(15)
O2 N00D C00G 118.48(14)
O2 N00D O1 123.51(16)
C00F C00E H00E 122.9(14)
C00J C00E H00E 116.3(14)
C00J C00E C00F 120.76(16)
C00P C00F C00E 118.33(17)
C00Q C00F C00E 117.29(16)
C00Q C00F C00P 124.35(16)
C00I C00G N00D 118.91(15)
C00N C00G N00D 119.43(16)
C00N C00G C00I 121.62(17)
C00K C00H N00B 121.36(16)
C00N C00H N00B 116.38(16)
C00N C00H C00K 122.25(16)
H00I C00I C00G 120.4(14)
C00O C00I C00G 119.03(16)
C00O C00I H00I 120.4(14)
C00E C00J N00A 118.95(16)
C00M C00J N00A 120.99(17)
C00M C00J C00E 120.05(17)
C00H C00K N00A 123.71(16)
C00O C00K N00A 120.35(16)
C00O C00K C00H 115.92(16)
C00M C00L H00L 120.7(14)
C00P C00L H00L 119.2(14)
C00P C00L C00M 120.03(17)
C00L C00M C00J 119.58(17)
H00M C00M C00J 120.7(13)
H00M C00M C00L 119.8(13)
C00H C00N C00G 118.60(17)
H00N C00N C00G 121.9(14)
H00N C00N C00H 119.5(14)
C00K C00O C00I 122.47(17)
H00O C00O C00I 120.0(13)
H00O C00O C00K 117.6(13)
C00F C00P N00C 123.02(16)
C00L C00P N00C 115.79(16)
C00L C00P C00F 121.16(17)
F002 C00Q F001 105.64(14)
F003 C00Q F001 107.64(15)
F003 C00Q F002 106.91(15)
C00F C00Q F001 112.42(14)
C00F C00Q F002 111.16(15)
C00F C00Q F003 112.66(15)

loop_
_geom_bond_atom_site_label_1
_geom_bond_atom_site_label_2
_geom_bond_distance
F001 C00Q 1.348(2)
F002 C00Q 1.341(2)
F003 C00Q 1.335(2)
O006 N00C 1.227(2)
O009 N00C 1.230(2)
N00A H00A 0.83(2)
N00A C00J 1.410(2)
N00A C00K 1.364(2)
N00B C00H 1.456(2)
N00B O3 1.244(2)
N00B O4 1.226(2)
N00C C00P 1.468(2)
N00D C00G 1.460(2)
N00D O1 1.231(2)
N00D O2 1.231(2)
C00E H00E 0.92(2)
C00E C00F 1.387(3)
C00E C00J 1.396(3)
C00F C00P 1.404(2)
C00F C00Q 1.512(3)
C00G C00I 1.400(3)
C00G C00N 1.376(3)
C00H C00K 1.425(2)
C00H C00N 1.391(3)
C00I H00I 0.94(2)
C00I C00O 1.373(3)
C00J C00M 1.399(2)
C00K C00O 1.412(2)
C00L H00L 0.95(2)
C00L C00M 1.381(3)
C00L C00P 1.389(3)
C00M H00M 0.95(2)
C00N H00N 0.91(2)
C00O H00O 0.97(2)
